data_1506816
loop_
_publ_author_name
'Nesterov, Volodymyr V.'
'Antipin, Mikhail Yu.'
'Nesterov, Vladimir N.'
'Moore, Craig E.'
'Cardelino, Beatriz H.'
'Timofeeva, Tatiana V.'

_publ_section_title
;
 Thermally Stable Heterocyclic Imines as New Potential Nonlinear Optical
 Materials&#x2020;
;
_journal_issue 25
_journal_name_full 'The Journal of Physical Chemistry B'
_journal_page_first 8531
_journal_paper_doi 10.1021/jp0367528
_journal_volume 108
_journal_year 2004
_chemical_formula_moiety 'C12 H11 N5 S'
_chemical_formula_sum 'C12 H11 N5 S'
_chemical_formula_weight 257.32
_chemical_name_systematic
; 
 ? 
;
_space_group_IT_number 14
_symmetry_cell_setting monoclinic
_symmetry_space_group_name_Hall '-P 2ybc'
_symmetry_space_group_name_H-M 'P 1 21/c 1'
_atom_sites_solution_hydrogens geom
_atom_sites_solution_primary direct
_atom_sites_solution_secondary difmap
_audit_creation_method SHELXL-97
_cell_angle_alpha 90.00
_cell_angle_beta 90.12(3)
_cell_angle_gamma 90.00
_cell_formula_units_Z 4
_cell_length_a 6.6310(13)
_cell_length_b 28.084(6)
_cell_length_c 7.3250(15)
_cell_measurement_reflns_used 24
_cell_measurement_temperature 298(2)
_cell_measurement_theta_max 12
_cell_measurement_theta_min 11
_cell_volume 1364.1(5)
_computing_cell_refinement 'Enraf-Nonius CAD4'
_computing_data_collection 'Enraf-Nonius CAD4 (Enraf-Nonius, 1989)'
_computing_data_reduction 'Siemens SHELXTL (Sheldrick, 1994)'
_computing_molecular_graphics 'Siemens SHELXTL'
_computing_publication_material SHELXL97
_computing_structure_refinement 'SHELXL-97 (Sheldrick, 1997)'
_computing_structure_solution 'SHELXS-97 (Sheldrick, 1990)'
_diffrn_ambient_temperature 298(2)
_diffrn_measured_fraction_theta_full 0.829
_diffrn_measured_fraction_theta_max 0.829
_diffrn_measurement_device_type 'Enraf-Nonius CAD4'
_diffrn_measurement_method \q/2\q
_diffrn_radiation_monochromator graphite
_diffrn_radiation_source 'fine-focus sealed tube'
_diffrn_radiation_type MoK\a
_diffrn_radiation_wavelength 0.71073
_diffrn_reflns_av_R_equivalents 0.0993
_diffrn_reflns_av_sigmaI/netI 0.1724
_diffrn_reflns_limit_h_max 4
_diffrn_reflns_limit_h_min 0
_diffrn_reflns_limit_k_max 33
_diffrn_reflns_limit_k_min 0
_diffrn_reflns_limit_l_max 8
_diffrn_reflns_limit_l_min -8
_diffrn_reflns_number 1965
_diffrn_reflns_theta_full 25.02
_diffrn_reflns_theta_max 25.02
_diffrn_reflns_theta_min 1.45
_diffrn_standards_decay_% 3
_diffrn_standards_interval_count 97
_diffrn_standards_number 3
_exptl_absorpt_coefficient_mu 0.227
_exptl_absorpt_correction_type none
_exptl_crystal_colour yellow
_exptl_crystal_density_diffrn 1.253
_exptl_crystal_density_method 'not measured'
_exptl_crystal_description prism
_exptl_crystal_F_000 536
_exptl_crystal_size_max 0.40
_exptl_crystal_size_mid 0.30
_exptl_crystal_size_min 0.25
_refine_diff_density_max 0.278
_refine_diff_density_min -0.379
_refine_diff_density_rms 0.069
_refine_ls_extinction_method none
_refine_ls_goodness_of_fit_ref 1.032
_refine_ls_hydrogen_treatment constr
_refine_ls_matrix_type full
_refine_ls_number_parameters 165
_refine_ls_number_reflns 1756
_refine_ls_number_restraints 0
_refine_ls_restrained_S_all 1.032
_refine_ls_R_factor_all 0.2457
_refine_ls_R_factor_gt 0.0790
_refine_ls_shift/su_max 0.000
_refine_ls_shift/su_mean 0.000
_refine_ls_structure_factor_coef Fsqd
_refine_ls_weighting_details 'calc w=1/[\s^2^(Fo^2^)+(0.1397P)^2^+0.0658P] where P=(Fo^2^+2Fc^2^)/3'
_refine_ls_weighting_scheme calc
_refine_ls_wR_factor_gt 0.1927
_refine_ls_wR_factor_ref 0.2639
_reflns_number_gt 738
_reflns_number_total 1756
_reflns_threshold_expression I>2\s(I)
_cod_data_source_file jp0367528si20030915_041638.cif
_cod_data_source_block 7a.CH~3~CN
_cod_depositor_comments
;
The following automatic conversions were performed:

'_symmetry_cell_setting' value 'Monoclinic' changed to 'monoclinic'
according to /home/saulius/struct/CIF-dictionaries/cif_core.dic
dictionary named 'cif_core.dic' version 2.4.1 from 2010-06-29.

Automatic conversion script
Id: cif_fix_values 1715 2011-07-08 13:25:40Z adriana 
;
_cod_database_code 1506816

loop_
_symmetry_equiv_pos_as_xyz
'x, y, z'
'-x, y+1/2, -z+1/2'
'-x, -y, -z'
'x, -y-1/2, z-1/2'

loop_
_atom_site_label
_atom_site_type_symbol
_atom_site_fract_x
_atom_site_fract_y
_atom_site_fract_z
_atom_site_U_iso_or_equiv
_atom_site_adp_type
_atom_site_occupancy
_atom_site_symmetry_multiplicity
_atom_site_calc_flag
_atom_site_refinement_flags
S1 S 0.7500(5) 0.00866(7) 0.7279(2) 0.0697(12) Uani 1 1 d .
N1 N 0.7503(13) -0.0742(2) 0.9874(7) 0.048(2) Uani 1 1 d .
N2 N 0.7480(16) -0.1140(3) 1.4400(8) 0.098(4) Uani 1 1 d .
N3 N 0.7477(17) -0.2369(3) 1.1761(9) 0.103(4) Uani 1 1 d .
N4 N 0.7491(14) -0.1622(2) 0.8122(7) 0.081(3) Uani 1 1 d .
H4A H 0.7527 -0.1370 0.7452 0.097 Uiso 1 1 calc R
H4B H 0.7472 -0.1899 0.7623 0.097 Uiso 1 1 calc R
C1 C 0.7505(18) 0.0694(3) 1.2275(10) 0.075(4) Uani 1 1 d .
H1B H 0.7262 0.0418 1.3013 0.112 Uiso 1 1 calc R
H1C H 0.6462 0.0925 1.2484 0.112 Uiso 1 1 calc R
H1D H 0.8789 0.0829 1.2591 0.112 Uiso 1 1 calc R
C2 C 0.7501(15) 0.0097(3) 0.9646(8) 0.044(3) Uani 1 1 d .
C3 C 0.7509(16) 0.0555(3) 1.0306(9) 0.050(3) Uani 1 1 d .
C4 C 0.7553(17) 0.0894(3) 0.8865(12) 0.069(3) Uani 1 1 d .
H4C H 0.7584 0.1222 0.9046 0.082 Uiso 1 1 calc R
C5 C 0.754(2) 0.0687(2) 0.7212(11) 0.081(4) Uani 1 1 d .
H5A H 0.7558 0.0859 0.6128 0.097 Uiso 1 1 calc R
C6 C 0.7496(16) -0.0344(2) 1.0666(9) 0.054(3) Uani 1 1 d .
H6A H 0.7487 -0.0334 1.1935 0.065 Uiso 1 1 calc R
C7 C 0.7491(16) -0.1164(2) 1.0871(8) 0.048(3) Uani 1 1 d .
C8 C 0.7506(17) -0.1163(3) 1.2831(10) 0.066(3) Uani 1 1 d .
C9 C 0.7465(16) -0.1580(2) 0.9977(9) 0.061(4) Uani 1 1 d .
C10 C 0.7466(17) -0.2019(3) 1.1005(10) 0.064(4) Uani 1 1 d .
N1S N 0.755(2) 0.2883(4) 0.5290(14) 0.140(5) Uani 1 1 d .
C1S C 0.754(3) 0.2491(5) 0.5256(14) 0.103(5) Uani 1 1 d .
C2S C 0.758(3) 0.1982(4) 0.5207(15) 0.140(6) Uani 1 1 d .
H2SA H 0.8464 0.1878 0.4255 0.168 Uiso 1 1 calc R
H2SB H 0.6239 0.1865 0.4974 0.168 Uiso 1 1 calc R
H2SC H 0.8045 0.1862 0.6359 0.168 Uiso 1 1 calc R

loop_
_atom_site_aniso_label
_atom_site_aniso_U_11
_atom_site_aniso_U_22
_atom_site_aniso_U_33
_atom_site_aniso_U_23
_atom_site_aniso_U_13
_atom_site_aniso_U_12
S1 0.122(3) 0.0485(11) 0.0387(10) 0.0056(8) 0.0003(13) -0.0027(18)
N1 0.064(8) 0.040(4) 0.040(3) 0.001(3) -0.001(4) 0.003(4)
N2 0.170(11) 0.093(6) 0.032(4) 0.012(3) 0.004(5) 0.012(7)
N3 0.180(13) 0.065(5) 0.064(5) 0.026(4) 0.008(6) 0.005(7)
N4 0.167(11) 0.039(3) 0.037(3) 0.000(3) 0.001(4) 0.003(5)
C1 0.099(11) 0.067(6) 0.059(5) -0.017(4) -0.007(6) 0.010(8)
C2 0.053(9) 0.042(4) 0.036(4) 0.005(3) 0.002(4) 0.004(5)
C3 0.045(10) 0.054(5) 0.050(4) 0.000(3) -0.002(5) 0.008(6)
C4 0.084(11) 0.048(5) 0.073(6) 0.016(4) -0.006(6) -0.009(6)
C5 0.152(13) 0.030(4) 0.060(5) 0.015(4) -0.002(6) 0.006(7)
C6 0.084(11) 0.047(5) 0.031(3) 0.001(3) 0.003(4) 0.003(6)
C7 0.084(10) 0.029(4) 0.032(3) 0.006(3) 0.005(4) 0.003(5)
C8 0.098(11) 0.051(5) 0.050(5) 0.011(4) 0.002(5) 0.009(7)
C9 0.103(11) 0.043(5) 0.038(4) 0.007(3) -0.002(5) -0.004(6)
C10 0.098(12) 0.042(5) 0.051(4) 0.004(4) -0.011(5) -0.006(6)
N1S 0.191(16) 0.090(8) 0.138(9) 0.007(7) -0.007(8) 0.011(11)
C1S 0.130(15) 0.093(8) 0.085(7) 0.011(6) 0.006(7) 0.009(10)
C2S 0.21(2) 0.081(8) 0.125(10) -0.002(7) 0.007(10) -0.002(11)

loop_
_atom_type_symbol
_atom_type_description
_atom_type_scat_dispersion_real
_atom_type_scat_dispersion_imag
_atom_type_scat_source
C C 0.0033 0.0016 'International Tables Vol C Tables 4.2.6.8 and 6.1.1.4'
H H 0.0000 0.0000 'International Tables Vol C Tables 4.2.6.8 and 6.1.1.4'
N N 0.0061 0.0033 'International Tables Vol C Tables 4.2.6.8 and 6.1.1.4'
S S 0.1246 0.1234 'International Tables Vol C Tables 4.2.6.8 and 6.1.1.4'

loop_
_geom_angle_atom_site_label_1
_geom_angle_atom_site_label_2
_geom_angle_atom_site_label_3
_geom_angle
C5 S1 C2 90.6(4)
C6 N1 C7 120.9(6)
C9 N4 H4A 120.0
C9 N4 H4B 120.0
H4A N4 H4B 120.0
C3 C1 H1B 109.5
C3 C1 H1C 109.5
H1B C1 H1C 109.5
C3 C1 H1D 109.5
H1B C1 H1D 109.5
H1C C1 H1D 109.5
C3 C2 C6 128.3(6)
C3 C2 S1 111.6(5)
C6 C2 S1 120.1(5)
C2 C3 C4 111.4(7)
C2 C3 C1 125.8(6)
C4 C3 C1 122.8(8)
C5 C4 C3 112.3(8)
C5 C4 H4C 123.9
C3 C4 H4C 123.9
C4 C5 S1 114.0(6)
C4 C5 H5A 123.0
S1 C5 H5A 123.0
N1 C6 C2 121.5(6)
N1 C6 H6A 119.2
C2 C6 H6A 119.2
C9 C7 N1 119.1(5)
C9 C7 C8 119.4(6)
N1 C7 C8 121.5(6)
N2 C8 C7 176.6(8)
C7 C9 N4 124.1(6)
C7 C9 C10 119.3(6)
N4 C9 C10 116.6(6)
N3 C10 C9 177.9(9)
N1S C1S C2S 179(2)
C1S C2S H2SA 109.5
C1S C2S H2SB 109.5
H2SA C2S H2SB 109.5
C1S C2S H2SC 109.5
H2SA C2S H2SC 109.5
H2SB C2S H2SC 109.5

loop_
_geom_bond_atom_site_label_1
_geom_bond_atom_site_label_2
_geom_bond_distance
S1 C5 1.687(7)
S1 C2 1.735(6)
N1 C6 1.260(8)
N1 C7 1.392(8)
N2 C8 1.151(9)
N3 C10 1.128(9)
N4 C9 1.363(8)
N4 H4A 0.8600
N4 H4B 0.8600
C1 C3 1.494(9)
C1 H1B 0.9600
C1 H1C 0.9600
C1 H1D 0.9600
C2 C3 1.373(10)
C2 C6 1.448(9)
C3 C4 1.422(10)
C4 C5 1.343(11)
C4 H4C 0.9300
C5 H5A 0.9300
C6 H6A 0.9300
C7 C9 1.341(9)
C7 C8 1.436(10)
C9 C10 1.443(9)
N1S C1S 1.101(13)
C1S C2S 1.430(15)
C2S H2SA 0.9600
C2S H2SB 0.9600
C2S H2SC 0.9600

loop_
_geom_torsion_atom_site_label_1
_geom_torsion_atom_site_label_2
_geom_torsion_atom_site_label_3
_geom_torsion_atom_site_label_4
_geom_torsion
C5 S1 C2 C3 0.7(9)
C5 S1 C2 C6 -179.2(9)
C6 C2 C3 C4 178.8(10)
S1 C2 C3 C4 -1.1(13)
C6 C2 C3 C1 -0.3(18)
S1 C2 C3 C1 179.8(8)
C2 C3 C4 C5 1.0(15)
C1 C3 C4 C5 -179.9(10)
C3 C4 C5 S1 -0.4(15)
C2 S1 C5 C4 -0.2(10)
C7 N1 C6 C2 -179.8(9)
C3 C2 C6 N1 -179.5(11)
S1 C2 C6 N1 0.4(15)
C6 N1 C7 C9 178.9(10)
C6 N1 C7 C8 -1.1(17)
C9 C7 C8 N2 -157(20)
N1 C7 C8 N2 23(21)
N1 C7 C9 N4 1.4(17)
C8 C7 C9 N4 -178.6(10)
N1 C7 C9 C10 179.6(10)
C8 C7 C9 C10 -0.4(17)
C7 C9 C10 N3 -170(36)
N4 C9 C10 N3 9(37)

loop_
_cod_related_entry_id
_cod_related_entry_database
_cod_related_entry_code
1 ChemSpider 30651759
